data_1556812
loop_
_publ_author_name
'Sanjuan-Szklarz, W Fabiola'
'Hoser, Anna A.'
'Gutmann, Matthias'
'Madsen, Anders \/Ostergaard'
'Wo\'zniak, Krzysztof'

_publ_section_title
;
 Yes, one can obtain better quality structures from routine X-ray data
 collection.
;
_journal_issue 'Pt 1'
_journal_name_full IUCrJ
_journal_page_first 61
_journal_page_last 70
_journal_paper_doi 10.1107/S2052252515020941
_journal_volume 3
_journal_year 2016
_chemical_absolute_configuration -
_chemical_formula_moiety 'C12 H14 N2 Cl2'
_chemical_formula_sum 'C12 H14 Cl2 N2'
_chemical_formula_weight 257.148
_space_group_IT_number 2
_space_group_name_Hall '-P 1'
_space_group_name_H-M_alt 'P -1'
_symmetry_cell_setting triclinic
_symmetry_space_group_name_Hall '-P 1'
_symmetry_space_group_name_H-M 'P -1'
_atom_sites_solution_hydrogens geom
_atom_sites_solution_primary direct
_atom_sites_solution_secondary difmap
_audit_creation_date 2008-07-30T15:42
_audit_creation_method MoPro12
_audit_update_record ' 2008-07-30T15:42  Initial CIF as created by GSAS2CIF'
_cell_angle_alpha 85.17
_cell_angle_beta 76.79
_cell_angle_gamma 73.87
_cell_formula_units_Z 2
_cell_length_a 6.570
_cell_length_b 7.676
_cell_length_c 12.610
_cell_volume 594.593
_computing_structure_refinement 'MoPro (J. Appl. Cryst. 2005, 38, 38-54)'
_diffrn_measured_fraction_theta_full 0.999
_diffrn_measured_fraction_theta_max 0.999
_diffrn_radiation_source 'fine-focus sealed tube'
_diffrn_radiation_type MoK\a
_diffrn_radiation_wavelength 0.71073
_diffrn_reflns_av_sigmaI/netI 0.02103
_diffrn_reflns_limit_h_max 11
_diffrn_reflns_limit_h_min -11
_diffrn_reflns_limit_k_max 13
_diffrn_reflns_limit_k_min -13
_diffrn_reflns_limit_l_max 22
_diffrn_reflns_limit_l_min 0
_diffrn_reflns_theta_full 39.98
_diffrn_reflns_theta_max 39.98
_diffrn_reflns_theta_min 1.66
_exptl_crystal_density_diffrn 1.437
_exptl_crystal_density_method 'not measured'
_exptl_crystal_F_000 268
_refine_ls_extinction_method none
_refine_ls_goodness_of_fit_all 2.62
_refine_ls_goodness_of_fit_ref 1.718
_refine_ls_hydrogen_treatment refall
_refine_ls_matrix_type full
_refine_ls_number_parameters 201
_refine_ls_number_reflns 7172
_refine_ls_number_restraints 0
_refine_ls_restrained_S_all 0.000
_refine_ls_R_factor_all 0.0094
_refine_ls_R_factor_gt 0.0092
_refine_ls_shift/su_max 0.008
_refine_ls_shift/su_mean 0.000
_refine_ls_structure_factor_coef Fsqd
_refine_ls_weighting_scheme sigma
_refine_ls_wR_factor_gt 0.0427
_refine_ls_wR_factor_ref 0.0429
_reflns_number_gt 6825
_reflns_number_total 7173
_reflns_threshold_expression >2.0sigma(I)
_cod_data_source_file fc5011.cif
_cod_data_source_block BENZ_TAAM_80
_cod_original_cell_volume 594.6
_cod_original_sg_symbol_Hall 'P ?'
_cod_original_sg_symbol_H-M 'P ?'
_cod_original_formula_sum 'C12 H14 N2 Cl2'
_cod_database_code 1556812

loop_
_symmetry_equiv_pos_as_xyz
'x, y, z'
'-x, -y, -z'

loop_
_atom_site_type_symbol
_atom_site_label
_atom_site_fract_x
_atom_site_fract_y
_atom_site_fract_z
_atom_site_U_iso_or_equiv
_atom_site_adp_type
_atom_site_occupancy
_atom_site_calc_flag
_atom_site_refinement_flag_posn
Cl CL1 0.040100(1) 0.176086(0) 0.080872(0) 0.011260(1) Uani 1 d .
Cl CL2 0.460285(1) 0.324916(0) 0.911385(0) 0.011909(1) Uani 1 d .
N N1 1.10316(2) 0.56610(2) 0.11554(1) 0.01111(2) Uani 1 d .
N N2 0.41172(2) 0.92349(2) 0.88632(1) 0.01140(2) Uani 1 d .
C C1 0.99401(2) 0.61912(2) 0.22694(1) 0.00946(2) Uani 1 d .
C C2 0.93456(2) 0.49033(2) 0.30268(1) 0.01089(2) Uani 1 d .
C C3 0.83682(3) 0.54263(2) 0.40955(1) 0.01088(2) Uani 1 d .
C C4 0.79464(2) 0.72249(2) 0.44163(1) 0.00951(2) Uani 1 d .
C C5 0.85545(3) 0.84907(2) 0.36245(1) 0.01120(2) Uani 1 d .
C C6 0.95691(3) 0.79804(2) 0.25580(1) 0.01115(2) Uani 1 d .
C C7 0.51278(2) 0.87101(2) 0.77373(1) 0.00992(2) Uani 1 d .
C C8 0.63259(3) 0.97714(2) 0.70682(1) 0.01192(2) Uani 1 d .
C C9 0.72240(3) 0.92860(2) 0.59874(1) 0.01179(2) Uani 1 d .
C C10 0.69383(2) 0.77564(2) 0.55615(1) 0.00973(2) Uani 1 d .
C C11 0.57204(3) 0.67194(2) 0.62640(1) 0.01151(2) Uani 1 d .
C C12 0.48180(3) 0.71802(2) 0.73486(1) 0.01137(2) Uani 1 d .
H H1A 1.1052(9) 0.4393(8) 0.1007(5) 0.029(1) Uiso 1 d U
H H1B 1.254(1) 0.5776(7) 0.0988(5) 0.031(1) Uiso 1 d U
H H1C 1.0331(10) 0.6517(8) 0.0593(5) 0.031(1) Uiso 1 d U
H H2 0.9689(7) 0.3525(6) 0.2800(3) 0.0279(9) Uiso 1 d U
H H2A 0.4091(9) 1.0513(8) 0.8989(4) 0.028(1) Uiso 1 d U
H H2B 0.4839(9) 0.8401(8) 0.9423(5) 0.028(1) Uiso 1 d U
H H2C 0.2589(10) 0.9140(7) 0.9050(4) 0.029(1) Uiso 1 d U
H H3 0.8024(7) 0.4398(6) 0.4681(3) 0.0283(10) Uiso 1 d U
H H5 0.8177(7) 0.9889(6) 0.3815(3) 0.0267(9) Uiso 1 d U
H H6 1.0034(7) 0.8948(5) 0.1978(3) 0.0276(10) Uiso 1 d U
H H8 0.6566(7) 1.0924(6) 0.7375(3) 0.0298(10) Uiso 1 d U
H H9 0.8175(7) 1.0087(6) 0.5499(3) 0.0277(9) Uiso 1 d U
H H11 0.5417(7) 0.5568(6) 0.5979(3) 0.0276(9) Uiso 1 d U
H H12 0.3905(7) 0.6392(5) 0.7855(3) 0.0283(10) Uiso 1 d U

loop_
_atom_site_aniso_label
_atom_site_aniso_U_11
_atom_site_aniso_U_22
_atom_site_aniso_U_33
_atom_site_aniso_U_12
_atom_site_aniso_U_13
_atom_site_aniso_U_23
CL1 0.01280(2) 0.01027(2) 0.01062(1) -0.00456(1) -0.00051(1) -0.000204(1)
CL2 0.01319(2) 0.01130(2) 0.01123(1) -0.00484(1) -0.00072(1) -0.00008(1)
N1 0.01335(5) 0.01191(5) 0.00781(4) -0.00429(4) -0.00038(3) -0.00096(3)
N2 0.01316(5) 0.01271(5) 0.00789(4) -0.00383(4) -0.00056(3) -0.00118(3)
C1 0.01078(5) 0.00971(5) 0.00783(4) -0.00335(4) -0.00114(4) -0.00021(3)
C2 0.01423(5) 0.00964(5) 0.00853(4) -0.00422(4) -0.00047(4) -0.00054(3)
C3 0.01415(5) 0.00993(5) 0.00833(4) -0.00446(4) -0.00034(4) -0.00036(3)
C4 0.01063(5) 0.00986(5) 0.00787(4) -0.00325(4) -0.00090(3) -0.00052(3)
C5 0.01479(5) 0.00934(5) 0.00884(4) -0.00361(4) -0.00067(4) -0.00048(3)
C6 0.01484(5) 0.00973(5) 0.00858(4) -0.00430(4) -0.00075(4) 0.00006(3)
C7 0.01081(5) 0.01086(5) 0.00805(4) -0.00362(4) -0.00083(4) -0.00074(4)
C8 0.01426(5) 0.01295(5) 0.00932(5) -0.00661(4) 0.00029(4) -0.00210(4)
C9 0.01415(5) 0.01265(5) 0.00919(5) -0.00672(4) 0.00065(4) -0.00174(4)
C10 0.01060(5) 0.01063(5) 0.00809(4) -0.00387(4) -0.00068(4) -0.00093(3)
C11 0.01355(5) 0.01191(5) 0.00939(5) -0.00587(4) 0.00046(4) -0.00169(4)
C12 0.01351(5) 0.01144(5) 0.00912(4) -0.00536(4) 0.00040(4) -0.00098(4)

loop_
_atom_type_symbol
_atom_type_description
_atom_type_scat_dispersion_real
_atom_type_scat_dispersion_imag
_atom_type_scat_source
C C 0.0033 0.0016 'Su & Coppens. Acta. Cryst. (1997) A53, 749-762. '
H H 0.0000 0.0000 'Su & Coppens. Acta. Cryst. (1997) A53, 749-762. '
N N 0.0061 0.0033 'Su & Coppens. Acta. Cryst. (1997) A53, 749-762. '
Cl Cl 0.1484 0.1585 'Su & Coppens. Acta. Cryst. (1997) A53, 749-762. '

loop_
_geom_angle_atom_site_label_1
_geom_angle_atom_site_label_2
_geom_angle_atom_site_label_3
_geom_angle
N1 C1 C2 119.80(1)
N1 C1 C6 118.91(1)
N2 C7 C8 119.57(2)
N2 C7 C12 119.09(2)
C1 N1 H1B 111.1(3)
C1 N1 H1A 112.5(3)
C1 N1 H1C 112.0(3)
C1 C2 C3 118.86(1)
C1 C2 H2 120.4(3)
C1 C6 C5 119.23(1)
C1 C6 H6 120.7(2)
C2 C1 C6 121.26(1)
C2 C3 C4 121.57(1)
C2 C3 H3 117.9(2)
C3 C4 C10 121.00(1)
C3 C4 C5 117.86(1)
C3 C2 H2 120.7(2)
C4 C10 C11 121.09(1)
C4 C10 C9 121.09(1)
C4 C5 C6 121.20(2)
C4 C5 H5 120.6(2)
C4 C3 H3 120.5(3)
C5 C4 C10 121.12(1)
C5 C6 H6 120.0(2)
C6 C5 H5 118.1(2)
C7 N2 H2C 110.5(3)
C7 N2 H2A 111.7(3)
C7 N2 H2B 113.5(3)
C7 C8 C9 118.94(2)
C7 C8 H8 120.7(3)
C7 C12 C11 118.96(2)
C7 C12 H12 121.0(3)
C8 C7 C12 121.32(2)
C8 C9 C10 121.50(2)
C8 C9 H9 117.7(2)
C9 C10 C11 117.79(2)
C9 C8 H8 120.4(3)
C10 C11 C12 121.49(1)
C10 C11 H11 120.9(3)
C10 C9 H9 120.8(3)
C11 C12 H12 120.1(3)
C12 C11 H11 117.5(2)
H1A N1 H1B 109.2(5)
H1A N1 H1C 108.3(5)
H1B N1 H1C 103.4(5)
H2A N2 H2C 108.0(5)
H2A N2 H2B 108.7(5)
H2B N2 H2C 104.0(5)

loop_
_geom_bond_atom_site_label_1
_geom_bond_atom_site_label_2
_geom_bond_distance
N1 C1 1.4584(2)
N1 H1B 0.994(6)
N1 H1A 1.003(6)
N1 H1C 1.024(6)
N2 C7 1.4613(2)
N2 H2C 1.000(6)
N2 H2A 1.002(6)
N2 H2B 1.021(6)
C1 C2 1.3881(2)
C1 C6 1.3913(2)
C2 C3 1.3935(2)
C2 H2 1.068(4)
C3 C4 1.4059(2)
C3 H3 1.069(4)
C4 C10 1.4841(2)
C4 C5 1.4036(2)
C5 C6 1.3929(2)
C5 H5 1.068(4)
C6 H6 1.055(4)
C7 C8 1.3899(2)
C7 C12 1.3915(2)
C8 C9 1.3929(2)
C8 H8 1.059(4)
C9 C10 1.4061(2)
C9 H9 1.059(4)
C10 C11 1.4034(2)
C11 C12 1.3933(2)
C11 H11 1.065(4)
C12 H12 1.046(4)

loop_
_geom_hbond_atom_site_label_D
_geom_hbond_atom_site_label_H
_geom_hbond_atom_site_label_A
_geom_hbond_distance_DH
_geom_hbond_distance_HA
_geom_hbond_distance_DA
_geom_hbond_angle_DHA
_geom_hbond_site_symmetry_A
C3 H3 C11 1.069(4) 2.678(4) 2.9685(2) 95.0(2) 1_555
C5 H5 C9 1.068(4) 2.696(4) 2.9722(2) 94.2(2) 1_555
C9 H9 C5 1.059(4) 2.683(4) 2.9722(2) 95.2(3) 1_555
C11 H11 C3 1.065(4) 2.689(4) 2.9685(2) 94.5(3) 1_555
N2 H2A CL2 1.002(6) 2.240(6) 3.2330(1) 170.5(5) 1_565
N2 H2A CL1 1.002(6) 2.932(5) 3.3425(1) 105.5(3) 1_566
N2 H2C CL1 1.000(6) 2.953(5) 3.3425(1) 104.3(3) 1_566
N2 H2C CL1 1.000(6) 2.223(6) 3.1960(1) 164.0(5) 2_566
C12 H12 CL1 1.046(4) 2.974(4) 3.5980(2) 118.9(3) 2_566
N1 H1A CL2 1.003(6) 2.929(5) 3.3448(1) 105.8(4) 1_654
N1 H1B CL2 0.994(6) 3.005(6) 3.3448(1) 101.3(4) 1_654
N1 H1A CL1 1.003(6) 2.223(6) 3.2120(1) 168.7(5) 1_655
C6 H6 CL1 1.055(4) 2.546(4) 3.5827(1) 167.3(3) 1_665
N1 H1C CL1 1.024(6) 2.178(6) 3.1844(1) 167.0(5) 2_665
N2 H2B CL1 1.021(6) 3.042(6) 3.5814(1) 114.0(4) 2_666
N2 H2B CL2 1.021(6) 2.191(6) 3.1812(1) 163.2(5) 2_667
N2 H2C C6 1.000(6) 3.135(5) 3.4798(2) 101.8(3) 2_676
C5 H5 C7 1.068(4) 3.162(4) 3.4363(2) 95.7(2) 2_676
N1 H1B CL2 0.994(6) 2.179(6) 3.1437(1) 163.3(5) 2_766
C2 H2 C10 1.068(4) 3.269(4) 3.4500(2) 90.6(2) 2_766
C3 H3 C3 1.069(4) 3.147(4) 3.3815(3) 93.3(2) 2_766
C3 H3 C4 1.069(4) 3.027(4) 3.4960(2) 107.2(3) 2_766
C3 H3 C10 1.069(4) 3.220(4) 3.4511(2) 93.3(2) 2_766

loop_
_geom_torsion_atom_site_label_1
_geom_torsion_atom_site_label_2
_geom_torsion_atom_site_label_3
_geom_torsion_atom_site_label_4
_geom_torsion
N1 C1 C2 C3 177.93(1)
N1 C1 C2 H2 0.3(2)
N1 C1 C6 C5 -179.11(2)
N1 C1 C6 H6 1.4(2)
N2 C7 C8 C9 -178.04(2)
N2 C7 C8 H8 2.5(2)
N2 C7 C12 C11 177.78(2)
N2 C7 C12 H12 -1.3(2)
C1 C2 C3 C4 0.93(1)
C1 C2 C3 H3 -175.7(3)
C1 C6 C5 C4 1.45(1)
C1 C6 C5 H5 -175.5(3)
C2 C1 N1 H1B -113.9(4)
C2 C1 N1 H1A 8.9(3)
C2 C1 N1 H1C 131.2(5)
C2 C1 C6 C5 -0.89(1)
C2 C1 C6 H6 179.6(3)
C2 C3 C4 C10 -178.96(2)
C2 C3 C4 C5 -0.39(1)
C3 C4 C10 C11 -21.94(1)
C3 C4 C10 C9 156.21(1)
C3 C4 C5 C6 -0.82(1)
C3 C4 C5 H5 176.1(3)
C3 C2 C1 C6 -0.28(1)
C4 C10 C11 C12 178.22(2)
C4 C10 C11 H11 -3.4(2)
C4 C10 C9 C8 -178.50(2)
C4 C10 C9 H9 -0.3(2)
C4 C5 C6 H6 -179.1(3)
C4 C3 C2 H2 178.6(3)
C5 C4 C10 C11 159.54(1)
C5 C4 C10 C9 -22.31(1)
C5 C4 C3 H3 176.2(3)
C6 C1 N1 H1B 64.4(3)
C6 C1 N1 H1A -172.8(4)
C6 C1 N1 H1C -50.6(4)
C6 C1 C2 H2 -177.9(3)
C6 C5 C4 C10 177.75(2)
C7 C8 C9 C10 0.21(1)
C7 C8 C9 H9 -178.0(3)
C7 C12 C11 C10 0.34(1)
C7 C12 C11 H11 -178.1(3)
C8 C7 N2 H2C 134.6(5)
C8 C7 N2 H2A 14.4(3)
C8 C7 N2 H2B -109.0(4)
C8 C7 C12 C11 -0.43(1)
C8 C7 C12 H12 -179.5(3)
C8 C9 C10 C11 -0.29(1)
C9 C10 C11 C12 0.000(13)
C9 C10 C11 H11 178.3(3)
C9 C8 C7 C12 0.16(1)
C10 C4 C5 H5 -5.4(2)
C10 C4 C3 H3 -2.4(2)
C10 C11 C12 H12 179.5(3)
C10 C9 C8 H8 179.7(3)
C11 C10 C9 H9 177.9(3)
C12 C7 N2 H2C -43.6(3)
C12 C7 N2 H2A -163.9(4)
C12 C7 N2 H2B 72.8(3)
C12 C7 C8 H8 -179.3(3)
H2 C2 C3 H3 1.9(3)
H5 C5 C6 H6 4.0(3)
H8 C8 C9 H9 1.5(3)
H11 C11 C12 H12 1.1(3)
